data_7041640
loop_
_publ_author_name
'Tomaschautzky, Janek'
'Neumann, Beate'
'Stammler, Hans-Georg'
'Mix, Andreas'
'Mitzel, Norbert W.'

_publ_section_title
;
 Tridentate Lewis-acids based on triphenylsilane.
;
_journal_issue 5
_journal_name_full 'Dalton transactions (Cambridge, England : 2003)'
_journal_page_first 1645
_journal_page_last 1659
_journal_paper_doi 10.1039/c6dt04293g
_journal_volume 46
_journal_year 2017
_chemical_formula_moiety 'C18 H12 Br3 F Si'
_chemical_formula_sum 'C18 H12 Br3 F Si'
_chemical_formula_weight 515.10
_space_group_crystal_system triclinic
_space_group_IT_number 2
_space_group_name_Hall '-P 1'
_space_group_name_H-M_alt 'P -1'
_symmetry_space_group_name_Hall '-P 1'
_symmetry_space_group_name_H-M 'P -1'
_atom_sites_solution_hydrogens geom
_atom_sites_solution_primary direct
_audit_creation_date 2016-05-19
_audit_creation_method
;
  Olex2 1.2-ac2
  (compiled 2012.03.27 svn.r2268, GUI svn.r4156)
;
_audit_update_record
;
2016-10-28 deposited with the CCDC.
2017-01-06 downloaded from the CCDC.
;
_cell_angle_alpha 105.9021(13)
_cell_angle_beta 99.9179(12)
_cell_angle_gamma 95.7928(12)
_cell_formula_units_Z 4
_cell_length_a 8.52630(12)
_cell_length_b 14.8043(2)
_cell_length_c 15.1065(2)
_cell_measurement_reflns_used 28573
_cell_measurement_temperature 100.01(11)
_cell_measurement_theta_max 30.0060
_cell_measurement_theta_min 2.3070
_cell_volume 1784.24(5)
_computing_cell_refinement 'CrysAlisPro 1.171.38.41 (Rigaku OD, 2015)'
_computing_data_collection 'CrysAlisPro 1.171.38.41 (Rigaku OD, 2015)'
_computing_data_reduction 'CrysAlisPro 1.171.38.41 (Rigaku OD, 2015)'
_computing_molecular_graphics
;
O. V. Dolomanov, L. J. Bourhis, R. J. Gildea, J. A. K. Howard and H. Puschmann,
OLEX2: a complete structure solution, refinement and analysis program.
J. Appl. Cryst. (2009). 42, 339-341.
;
_computing_publication_material
;
O. V. Dolomanov, L. J. Bourhis, R. J. Gildea, J. A. K. Howard and H. Puschmann,
OLEX2: a complete structure solution, refinement and analysis program.
J. Appl. Cryst. (2009). 42, 339-341.
;
_computing_structure_refinement
;
SHELXL, G.M. Sheldrick, Acta Cryst.
(2008). A64, 112-122
;
_computing_structure_solution
;
SHELXS, G.M. Sheldrick, Acta Cryst.
(2008). A64, 112-122
;
_diffrn_ambient_environment N~2~
_diffrn_ambient_temperature 100.01(11)
_diffrn_detector 'CCD plate'
_diffrn_detector_area_resol_mean 8.0951
_diffrn_detector_type Eos
_diffrn_measured_fraction_theta_full 1.000
_diffrn_measured_fraction_theta_max 1.000
_diffrn_measurement_details
;
List of Runs (angles in degrees, time in seconds):

  # Type    Start    End  Width  t~exp~   \w     \q     \k     \f   Frames
#--------------------------------------------------------------------------
  1  \w     34.00 100.00   1.00   17.00    --   25.04-178.00  60.00   66
  2  \w    -20.00  66.00   1.00   17.00    --   25.04 -99.00-180.00   86
  3  \w    -20.00  66.00   1.00   17.00    --   25.04 -99.00 -60.00   86
  4  \w      3.00  96.00   1.00   17.00    --   25.04  38.00-150.00   93
  5  \w      7.00  93.00   1.00   17.00    --   25.04  57.00   0.00   86
  6  \w    -20.00  66.00   1.00   17.00    --   25.04 -99.00  60.00   86
  7  \w     -4.00  94.00   1.00   17.00    --   25.04  77.00  90.00   98
  8  \w    -46.00  47.00   1.00   17.00    --   25.04 -38.00  90.00   93
  9  \w     -4.00  94.00   1.00   17.00    --   25.04  77.00-120.00   98
 10  \w    -47.00  63.00   1.00   17.00    --   25.04 -19.00-180.00  110
 11  \w    -97.00 -35.00   1.00   17.00    --  -23.50-178.00 150.00   62
 12  \w    -95.00  48.00   1.00   17.00    --  -23.50   0.00-180.00  143
 13  \w     35.00  99.00   1.00   17.00    --   25.04 178.00-180.00   64
 14  \w     -4.00  94.00   1.00   17.00    --   25.04  77.00 150.00   98
 15  \w      7.00  93.00   1.00   17.00    --   25.04  57.00 -60.00   86
 16  \w      1.00  79.00   1.00   17.00    --   25.04-124.00  50.00   78
 17  \w     -4.00  94.00   1.00   17.00    --   25.04  77.00   0.00   98
 18  \w      7.00  93.00   1.00   17.00    --   25.04  57.00-150.00   86
 19  \w    -95.00  48.00   1.00   17.00    --  -23.50   0.00-120.00  143
 20  \w    -95.00  48.00   1.00   17.00    --  -23.50   0.00 -90.00  143
 21  \w    -95.00 -39.00   1.00   17.00    --  -23.50   0.00 -60.00   56
;
_diffrn_measurement_device 'four-circle diffractometer'
_diffrn_measurement_device_type 'SuperNova, Single source at offset, Eos'
_diffrn_measurement_method '\w scans'
_diffrn_orient_matrix_type 'CrysAlisPro convention (1999,Acta A55,543-557)'
_diffrn_orient_matrix_UB_11 0.0818512000
_diffrn_orient_matrix_UB_12 -0.0053178000
_diffrn_orient_matrix_UB_13 0.0004266000
_diffrn_orient_matrix_UB_21 -0.0155082000
_diffrn_orient_matrix_UB_22 -0.0107139000
_diffrn_orient_matrix_UB_23 -0.0497223000
_diffrn_orient_matrix_UB_31 0.0192534000
_diffrn_orient_matrix_UB_32 0.0489997000
_diffrn_orient_matrix_UB_33 0.0044533000
_diffrn_radiation_monochromator mirror
_diffrn_radiation_probe x-ray
_diffrn_radiation_type MoK\a
_diffrn_radiation_wavelength 0.71073
_diffrn_reflns_av_R_equivalents 0.0501
_diffrn_reflns_av_unetI/netI 0.0274
_diffrn_reflns_Laue_measured_fraction_full 0.999
_diffrn_reflns_Laue_measured_fraction_max 0.999
_diffrn_reflns_limit_h_max 12
_diffrn_reflns_limit_h_min -12
_diffrn_reflns_limit_k_max 20
_diffrn_reflns_limit_k_min -20
_diffrn_reflns_limit_l_max 21
_diffrn_reflns_limit_l_min -21
_diffrn_reflns_number 85951
_diffrn_reflns_point_group_measured_fraction_full 0.999
_diffrn_reflns_point_group_measured_fraction_max 0.999
_diffrn_reflns_theta_full 25.242
_diffrn_reflns_theta_max 30.081
_diffrn_reflns_theta_min 1.708
_diffrn_source 'micro-focus sealed X-ray tube'
_diffrn_source_type 'SuperNova (Mo) X-ray Source'
_exptl_absorpt_coefficient_mu 6.855
_exptl_absorpt_correction_T_max 0.967
_exptl_absorpt_correction_T_min 0.736
_exptl_absorpt_correction_type gaussian
_exptl_absorpt_process_details
;
CrysAlisPro 1.171.38.41 (Rigaku Oxford Diffraction, 2015)
Numerical absorption correction based on gaussian integration over
            a multifaceted crystal model
Empirical absorption correction using spherical harmonics,
 implemented in SCALE3 ABSPACK scaling algorithm.
;
_exptl_crystal_colour 'clear colourless'
_exptl_crystal_colour_lustre clear
_exptl_crystal_colour_primary colourless
_exptl_crystal_density_diffrn 1.918
_exptl_crystal_description plate
_exptl_crystal_F_000 992
_exptl_crystal_size_max 0.212
_exptl_crystal_size_mid 0.16
_exptl_crystal_size_min 0.02
_refine_diff_density_max 0.989
_refine_diff_density_min -0.598
_refine_diff_density_rms 0.096
_refine_ls_extinction_method none
_refine_ls_goodness_of_fit_ref 1.034
_refine_ls_hydrogen_treatment constr
_refine_ls_matrix_type full
_refine_ls_number_parameters 415
_refine_ls_number_reflns 10469
_refine_ls_number_restraints 0
_refine_ls_restrained_S_all 1.034
_refine_ls_R_factor_all 0.0364
_refine_ls_R_factor_gt 0.0268
_refine_ls_shift/su_max 0.001
_refine_ls_shift/su_mean 0.000
_refine_ls_structure_factor_coef Fsqd
_refine_ls_weighting_details 'w=1/[\s^2^(Fo^2^)+(0.0264P)^2^+1.5733P] where P=(Fo^2^+2Fc^2^)/3'
_refine_ls_weighting_scheme calc
_refine_ls_wR_factor_gt 0.0591
_refine_ls_wR_factor_ref 0.0626
_reflns_Friedel_coverage 0.000
_reflns_number_gt 8916
_reflns_number_total 10469
_reflns_threshold_expression 'I > 2\s(I)'
_cod_data_source_file c6dt04293g2.cif
_cod_data_source_block toma51_3
_cod_depositor_comments 'Adding full bibliography for 7041624--7041640.cif.'
_cod_database_code 7041640
_chemical_oxdiff_formula 'C18 H12 Br3 F Si'
_reflns_odcompleteness_completeness 99.97
_reflns_odcompleteness_iscentric 1
_reflns_odcompleteness_theta 26.32
_olex2_date_sample_data_collection 2016-05-18
_olex2_refinement_description
;
1. Fixed Uiso
 At 1.2 times of:
  All C(H) groups
2.a Aromatic/amide H refined with riding coordinates:
 C3(H3), C4(H4), C5(H5), C6(H6), C9(H9), C10(H10), C11(H11), C12(H12),
 C15(H15), C16(H16), C17(H17), C18(H18), C21(H21), C22(H22), C23(H23), C24(H24),
  C27(H27), C28(H28), C29(H29), C30(H30), C33(H33), C34(H34), C35(H35), C36(H36)
;
_olex2_submission_special_instructions 'No special instructions were received'
_oxdiff_exptl_absorpt_empirical_details
;
Empirical correction (ABSPACK) includes:
- Absorption correction using spherical harmonics
- Frame scaling
- Detector area scaling
;
_oxdiff_exptl_absorpt_empirical_full_max 1.431
_oxdiff_exptl_absorpt_empirical_full_min 0.797
_shelx_shelxl_version_number 2014/7
_shelx_space_group_comment
;
The symmetry employed for this shelxl refinement is uniquely defined
by the following loop, which should always be used as a source of
symmetry information in preference to the above space-group names.
They are only intended as comments.
;

loop_
_space_group_symop_operation_xyz
'x, y, z'
'-x, -y, -z'

loop_
_atom_site_label
_atom_site_type_symbol
_atom_site_fract_x
_atom_site_fract_y
_atom_site_fract_z
_atom_site_U_iso_or_equiv
_atom_site_adp_type
_atom_site_occupancy
_atom_site_site_symmetry_order
_atom_site_calc_flag
_atom_site_refinement_flags_posn
Br1 Br 1.05987(3) 0.46095(2) 0.36006(2) 0.02581(6) Uani 1 1 d .
Br2 Br 0.62617(3) 0.29372(2) 0.11263(2) 0.02418(5) Uani 1 1 d .
Br3 Br 0.46570(3) 0.23500(2) 0.44908(2) 0.02131(5) Uani 1 1 d .
Si1 Si 0.75751(6) 0.27401(4) 0.33033(4) 0.01300(11) Uani 1 1 d .
F1 F 0.63960(15) 0.17593(9) 0.27463(9) 0.0197(3) Uani 1 1 d .
C1 C 0.9451(2) 0.26017(15) 0.28337(15) 0.0146(4) Uani 1 1 d .
C2 C 1.0738(3) 0.33218(15) 0.29702(15) 0.0169(4) Uani 1 1 d .
C3 C 1.2166(3) 0.31506(17) 0.26785(16) 0.0203(4) Uani 1 1 d .
H3 H 1.3004 0.3648 0.2793 0.024 Uiso 1 1 calc R
C4 C 1.2325(3) 0.22258(17) 0.22139(16) 0.0215(5) Uani 1 1 d .
H4 H 1.3277 0.2100 0.2018 0.026 Uiso 1 1 calc R
C5 C 1.1062(3) 0.14900(16) 0.20419(16) 0.0211(5) Uani 1 1 d .
H5 H 1.1161 0.0873 0.1721 0.025 Uiso 1 1 calc R
C6 C 0.9653(3) 0.16745(16) 0.23487(16) 0.0178(4) Uani 1 1 d .
H6 H 0.8819 0.1174 0.2232 0.021 Uiso 1 1 calc R
C7 C 0.6556(2) 0.37511(15) 0.31156(15) 0.0155(4) Uani 1 1 d .
C8 C 0.6017(2) 0.38619(16) 0.22317(16) 0.0179(4) Uani 1 1 d .
C9 C 0.5284(3) 0.46305(17) 0.21083(18) 0.0235(5) Uani 1 1 d .
H9 H 0.4925 0.4678 0.1508 0.028 Uiso 1 1 calc R
C10 C 0.5098(3) 0.53263(17) 0.2900(2) 0.0269(5) Uani 1 1 d .
H10 H 0.4618 0.5847 0.2830 0.032 Uiso 1 1 calc R
C11 C 0.5627(3) 0.52454(16) 0.37906(18) 0.0242(5) Uani 1 1 d .
H11 H 0.5502 0.5711 0.4318 0.029 Uiso 1 1 calc R
C12 C 0.6341(3) 0.44723(15) 0.38968(17) 0.0194(4) Uani 1 1 d .
H12 H 0.6689 0.4427 0.4499 0.023 Uiso 1 1 calc R
C13 C 0.8042(2) 0.28194(14) 0.45813(15) 0.0151(4) Uani 1 1 d .
C14 C 0.6883(3) 0.26338(15) 0.50918(16) 0.0177(4) Uani 1 1 d .
C15 C 0.7266(3) 0.26399(16) 0.60230(17) 0.0231(5) Uani 1 1 d .
H15 H 0.6463 0.2499 0.6332 0.028 Uiso 1 1 calc R
C16 C 0.8879(3) 0.28608(17) 0.64882(17) 0.0251(5) Uani 1 1 d .
H16 H 0.9157 0.2874 0.7115 0.030 Uiso 1 1 calc R
C17 C 1.0072(3) 0.30609(16) 0.60190(17) 0.0222(5) Uani 1 1 d .
H17 H 1.1147 0.3211 0.6332 0.027 Uiso 1 1 calc R
C18 C 0.9657(3) 0.30366(15) 0.50852(16) 0.0178(4) Uani 1 1 d .
H18 H 1.0470 0.3168 0.4779 0.021 Uiso 1 1 calc R
Br4 Br 0.79600(3) 0.86663(2) 0.03571(2) 0.01923(5) Uani 1 1 d .
Br5 Br 0.30661(3) 0.67518(2) 0.12317(2) 0.02110(5) Uani 1 1 d .
Br6 Br 0.60964(3) 0.98488(2) 0.40880(2) 0.02232(5) Uani 1 1 d .
Si2 Si 0.67526(7) 0.81556(4) 0.22359(4) 0.01370(11) Uani 1 1 d .
F2 F 0.62315(15) 0.75725(9) 0.29166(9) 0.0194(3) Uani 1 1 d .
C19 C 0.7510(2) 0.72706(15) 0.13253(15) 0.0150(4) Uani 1 1 d .
C20 C 0.7940(2) 0.74285(15) 0.05224(16) 0.0167(4) Uani 1 1 d .
C21 C 0.8388(3) 0.67375(16) -0.01716(16) 0.0201(4) Uani 1 1 d .
H21 H 0.8664 0.6875 -0.0696 0.024 Uiso 1 1 calc R
C22 C 0.8418(3) 0.58334(17) -0.00664(17) 0.0228(5) Uani 1 1 d .
H22 H 0.8709 0.5358 -0.0526 0.027 Uiso 1 1 calc R
C23 C 0.8017(3) 0.56409(16) 0.07188(17) 0.0225(5) Uani 1 1 d .
H23 H 0.8050 0.5039 0.0791 0.027 Uiso 1 1 calc R
C24 C 0.7562(3) 0.63475(15) 0.14010(16) 0.0190(4) Uani 1 1 d .
H24 H 0.7284 0.6205 0.1922 0.023 Uiso 1 1 calc R
C25 C 0.4983(2) 0.85967(14) 0.16716(15) 0.0144(4) Uani 1 1 d .
C26 C 0.3499(2) 0.80322(14) 0.11997(15) 0.0150(4) Uani 1 1 d .
C27 C 0.2288(3) 0.83561(16) 0.06885(16) 0.0199(4) Uani 1 1 d .
H27 H 0.1315 0.7961 0.0385 0.024 Uiso 1 1 calc R
C28 C 0.2551(3) 0.92810(16) 0.06368(17) 0.0221(5) Uani 1 1 d .
H28 H 0.1760 0.9502 0.0282 0.027 Uiso 1 1 calc R
C29 C 0.3985(3) 0.98753(16) 0.11107(17) 0.0206(4) Uani 1 1 d .
H29 H 0.4150 1.0498 0.1086 0.025 Uiso 1 1 calc R
C30 C 0.5175(3) 0.95348(15) 0.16235(16) 0.0179(4) Uani 1 1 d .
H30 H 0.6130 0.9941 0.1945 0.021 Uiso 1 1 calc R
C31 C 0.8379(2) 0.91491(15) 0.29708(15) 0.0159(4) Uani 1 1 d .
C32 C 0.8143(3) 0.98609(15) 0.37393(16) 0.0182(4) Uani 1 1 d .
C33 C 0.9364(3) 1.05871(16) 0.43027(17) 0.0227(5) Uani 1 1 d .
H33 H 0.9163 1.1052 0.4807 0.027 Uiso 1 1 calc R
C34 C 1.0890(3) 1.06028(17) 0.40968(18) 0.0260(5) Uani 1 1 d .
H34 H 1.1718 1.1086 0.4465 0.031 Uiso 1 1 calc R
C35 C 1.1192(3) 0.99060(18) 0.33493(18) 0.0243(5) Uani 1 1 d .
H35 H 1.2221 0.9918 0.3221 0.029 Uiso 1 1 calc R
C36 C 0.9945(3) 0.91875(16) 0.27915(17) 0.0197(4) Uani 1 1 d .
H36 H 1.0154 0.8723 0.2289 0.024 Uiso 1 1 calc R

loop_
_atom_site_aniso_label
_atom_site_aniso_U_11
_atom_site_aniso_U_22
_atom_site_aniso_U_33
_atom_site_aniso_U_23
_atom_site_aniso_U_13
_atom_site_aniso_U_12
Br1 0.01911(11) 0.01324(10) 0.04020(14) 0.00004(9) 0.00873(9) -0.00191(8)
Br2 0.02461(11) 0.03099(13) 0.01623(11) 0.00527(9) 0.00491(8) 0.00490(9)
Br3 0.01594(10) 0.02033(11) 0.02826(12) 0.00603(9) 0.00916(8) 0.00110(8)
Si1 0.0116(2) 0.0109(3) 0.0154(3) 0.0019(2) 0.0039(2) 0.00066(19)
F1 0.0171(6) 0.0144(6) 0.0240(7) 0.0015(5) 0.0039(5) -0.0013(5)
C1 0.0136(9) 0.0148(10) 0.0157(10) 0.0045(8) 0.0035(7) 0.0024(7)
C2 0.0181(10) 0.0141(10) 0.0184(10) 0.0039(8) 0.0051(8) 0.0029(8)
C3 0.0141(9) 0.0248(12) 0.0236(11) 0.0092(9) 0.0065(8) 0.0006(8)
C4 0.0178(10) 0.0289(12) 0.0216(11) 0.0089(9) 0.0092(8) 0.0083(9)
C5 0.0251(11) 0.0196(11) 0.0215(11) 0.0055(9) 0.0096(9) 0.0096(9)
C6 0.0179(10) 0.0164(10) 0.0205(11) 0.0059(8) 0.0069(8) 0.0030(8)
C7 0.0099(8) 0.0150(10) 0.0220(11) 0.0059(8) 0.0045(7) 0.0013(7)
C8 0.0140(9) 0.0190(11) 0.0218(11) 0.0071(9) 0.0066(8) 0.0008(8)
C9 0.0194(10) 0.0240(12) 0.0320(13) 0.0154(10) 0.0074(9) 0.0026(9)
C10 0.0225(11) 0.0182(11) 0.0480(16) 0.0184(11) 0.0131(11) 0.0059(9)
C11 0.0250(11) 0.0144(11) 0.0332(13) 0.0035(9) 0.0117(10) 0.0036(9)
C12 0.0191(10) 0.0159(10) 0.0230(11) 0.0045(9) 0.0066(8) 0.0021(8)
C13 0.0155(9) 0.0109(9) 0.0191(10) 0.0044(8) 0.0039(8) 0.0024(7)
C14 0.0181(10) 0.0137(10) 0.0215(11) 0.0050(8) 0.0055(8) 0.0015(8)
C15 0.0323(12) 0.0182(11) 0.0230(12) 0.0090(9) 0.0119(10) 0.0048(9)
C16 0.0362(13) 0.0202(12) 0.0199(11) 0.0070(9) 0.0047(10) 0.0080(10)
C17 0.0239(11) 0.0183(11) 0.0212(11) 0.0041(9) -0.0006(9) 0.0027(9)
C18 0.0169(10) 0.0146(10) 0.0210(11) 0.0044(8) 0.0036(8) 0.0016(8)
Br4 0.02071(10) 0.01838(11) 0.02306(11) 0.01107(9) 0.00707(8) 0.00534(8)
Br5 0.02114(10) 0.01521(10) 0.02428(11) 0.00638(9) 0.00136(8) -0.00503(8)
Br6 0.02220(11) 0.02253(12) 0.02076(11) 0.00279(9) 0.00548(8) 0.00530(8)
Si2 0.0121(2) 0.0110(3) 0.0180(3) 0.0051(2) 0.0026(2) 0.0006(2)
F2 0.0202(6) 0.0174(6) 0.0224(7) 0.0092(5) 0.0050(5) 0.0007(5)
C19 0.0119(9) 0.0139(10) 0.0184(10) 0.0047(8) 0.0020(7) 0.0016(7)
C20 0.0137(9) 0.0133(10) 0.0228(11) 0.0065(8) 0.0020(8) 0.0013(7)
C21 0.0159(10) 0.0230(11) 0.0199(11) 0.0045(9) 0.0029(8) 0.0022(8)
C22 0.0211(11) 0.0187(11) 0.0249(12) 0.0007(9) 0.0044(9) 0.0036(8)
C23 0.0219(11) 0.0142(10) 0.0300(13) 0.0050(9) 0.0044(9) 0.0032(8)
C24 0.0188(10) 0.0146(10) 0.0232(11) 0.0062(9) 0.0032(8) 0.0014(8)
C25 0.0126(9) 0.0121(9) 0.0185(10) 0.0033(8) 0.0050(7) 0.0022(7)
C26 0.0158(9) 0.0109(9) 0.0183(10) 0.0025(8) 0.0065(8) 0.0015(7)
C27 0.0139(9) 0.0199(11) 0.0228(11) 0.0023(9) 0.0025(8) 0.0026(8)
C28 0.0175(10) 0.0199(11) 0.0278(12) 0.0060(9) 0.0010(9) 0.0076(8)
C29 0.0210(10) 0.0126(10) 0.0283(12) 0.0058(9) 0.0045(9) 0.0052(8)
C30 0.0149(9) 0.0138(10) 0.0226(11) 0.0037(8) 0.0014(8) 0.0008(7)
C31 0.0136(9) 0.0152(10) 0.0199(10) 0.0087(8) 0.0010(8) 0.0012(7)
C32 0.0175(10) 0.0161(10) 0.0213(11) 0.0090(8) 0.0010(8) 0.0002(8)
C33 0.0293(12) 0.0146(10) 0.0214(11) 0.0080(9) -0.0033(9) -0.0018(9)
C34 0.0243(11) 0.0228(12) 0.0280(13) 0.0152(10) -0.0070(9) -0.0096(9)
C35 0.0132(10) 0.0298(13) 0.0324(13) 0.0193(11) -0.0014(9) -0.0032(9)
C36 0.0150(10) 0.0220(11) 0.0242(11) 0.0120(9) 0.0017(8) 0.0018(8)

loop_
_atom_type_symbol
_atom_type_description
_atom_type_scat_dispersion_real
_atom_type_scat_dispersion_imag
_atom_type_scat_source
C C 0.0033 0.0016 'International Tables Vol C Tables 4.2.6.8 and 6.1.1.4'
H H 0.0000 0.0000 'International Tables Vol C Tables 4.2.6.8 and 6.1.1.4'
Br Br -0.2901 2.4595 'International Tables Vol C Tables 4.2.6.8 and 6.1.1.4'
F F 0.0171 0.0103 'International Tables Vol C Tables 4.2.6.8 and 6.1.1.4'
Si Si 0.0817 0.0704 'International Tables Vol C Tables 4.2.6.8 and 6.1.1.4'

loop_
_exptl_crystal_face_index_h
_exptl_crystal_face_index_k
_exptl_crystal_face_index_l
_exptl_crystal_face_perp_dist
0 0 -1 0.0098
0 0 1 0.0098
1 0 0 0.0763
-1 0 0 0.0763
0 -1 0 0.0907
0 1 0 0.0907

loop_
_geom_angle_atom_site_label_1
_geom_angle_atom_site_label_2
_geom_angle_atom_site_label_3
_geom_angle
F1 Si1 C1 103.94(8)
F1 Si1 C7 109.10(8)
F1 Si1 C13 108.22(8)
C1 Si1 C7 115.65(9)
C1 Si1 C13 108.70(9)
C7 Si1 C13 110.82(10)
C2 C1 Si1 126.19(16)
C2 C1 C6 116.13(19)
C6 C1 Si1 117.53(15)
C1 C2 Br1 120.13(15)
C3 C2 Br1 116.87(16)
C3 C2 C1 123.0(2)
C2 C3 H3 120.5
C2 C3 C4 119.1(2)
C4 C3 H3 120.5
C3 C4 H4 120.0
C5 C4 C3 120.0(2)
C5 C4 H4 120.0
C4 C5 H5 120.0
C6 C5 C4 120.1(2)
C6 C5 H5 120.0
C1 C6 H6 119.1
C5 C6 C1 121.7(2)
C5 C6 H6 119.1
C8 C7 Si1 123.72(16)
C8 C7 C12 116.4(2)
C12 C7 Si1 119.84(17)
C7 C8 Br2 120.09(16)
C9 C8 Br2 117.11(18)
C9 C8 C7 122.8(2)
C8 C9 H9 120.6
C8 C9 C10 118.8(2)
C10 C9 H9 120.6
C9 C10 H10 119.9
C11 C10 C9 120.1(2)
C11 C10 H10 119.9
C10 C11 H11 120.0
C12 C11 C10 120.1(2)
C12 C11 H11 120.0
C7 C12 H12 119.1
C11 C12 C7 121.7(2)
C11 C12 H12 119.1
C14 C13 Si1 124.35(16)
C14 C13 C18 115.6(2)
C18 C13 Si1 120.02(16)
C13 C14 Br3 119.39(17)
C15 C14 Br3 117.26(17)
C15 C14 C13 123.4(2)
C14 C15 H15 120.6
C14 C15 C16 118.7(2)
C16 C15 H15 120.6
C15 C16 H16 119.9
C17 C16 C15 120.2(2)
C17 C16 H16 119.9
C16 C17 H17 120.1
C18 C17 C16 119.8(2)
C18 C17 H17 120.1
C13 C18 H18 118.9
C17 C18 C13 122.3(2)
C17 C18 H18 118.9
F2 Si2 C19 104.44(8)
F2 Si2 C25 110.65(8)
F2 Si2 C31 106.92(9)
C25 Si2 C19 110.42(9)
C31 Si2 C19 112.05(10)
C31 Si2 C25 112.04(9)
C20 C19 Si2 125.12(16)
C20 C19 C24 115.69(19)
C24 C19 Si2 119.05(17)
C19 C20 Br4 119.42(16)
C21 C20 Br4 116.86(17)
C21 C20 C19 123.7(2)
C20 C21 H21 120.8
C20 C21 C22 118.5(2)
C22 C21 H21 120.8
C21 C22 H22 119.9
C23 C22 C21 120.2(2)
C23 C22 H22 119.9
C22 C23 H23 120.0
C22 C23 C24 120.0(2)
C24 C23 H23 120.0
C19 C24 H24 119.0
C23 C24 C19 121.9(2)
C23 C24 H24 119.0
C26 C25 Si2 124.71(16)
C26 C25 C30 116.16(19)
C30 C25 Si2 118.79(15)
C25 C26 Br5 120.34(15)
C27 C26 Br5 116.80(16)
C27 C26 C25 122.86(19)
C26 C27 H27 120.5
C26 C27 C28 118.9(2)
C28 C27 H27 120.5
C27 C28 H28 119.8
C29 C28 C27 120.4(2)
C29 C28 H28 119.8
C28 C29 H29 120.2
C28 C29 C30 119.5(2)
C30 C29 H29 120.2
C25 C30 H30 118.9
C29 C30 C25 122.1(2)
C29 C30 H30 118.9
C32 C31 Si2 122.88(16)
C32 C31 C36 116.6(2)
C36 C31 Si2 120.44(17)
C31 C32 Br6 120.43(16)
C33 C32 Br6 116.57(18)
C33 C32 C31 123.0(2)
C32 C33 H33 120.7
C34 C33 C32 118.5(2)
C34 C33 H33 120.7
C33 C34 H34 119.6
C35 C34 C33 120.7(2)
C35 C34 H34 119.6
C34 C35 H35 120.2
C34 C35 C36 119.6(2)
C36 C35 H35 120.2
C31 C36 H36 119.3
C35 C36 C31 121.5(2)
C35 C36 H36 119.3

loop_
_geom_bond_atom_site_label_1
_geom_bond_atom_site_label_2
_geom_bond_distance
Br1 C2 1.909(2)
Br2 C8 1.906(2)
Br3 C14 1.908(2)
Si1 F1 1.6035(13)
Si1 C1 1.865(2)
Si1 C7 1.867(2)
Si1 C13 1.871(2)
C1 C2 1.396(3)
C1 C6 1.411(3)
C2 C3 1.388(3)
C3 H3 0.9300
C3 C4 1.389(3)
C4 H4 0.9300
C4 C5 1.388(3)
C5 H5 0.9300
C5 C6 1.386(3)
C6 H6 0.9300
C7 C8 1.395(3)
C7 C12 1.410(3)
C8 C9 1.393(3)
C9 H9 0.9300
C9 C10 1.393(4)
C10 H10 0.9300
C10 C11 1.385(4)
C11 H11 0.9300
C11 C12 1.384(3)
C12 H12 0.9300
C13 C14 1.404(3)
C13 C18 1.412(3)
C14 C15 1.386(3)
C15 H15 0.9300
C15 C16 1.393(4)
C16 H16 0.9300
C16 C17 1.388(3)
C17 H17 0.9300
C17 C18 1.383(3)
C18 H18 0.9300
Br4 C20 1.915(2)
Br5 C26 1.910(2)
Br6 C32 1.907(2)
Si2 F2 1.6019(14)
Si2 C19 1.875(2)
Si2 C25 1.869(2)
Si2 C31 1.866(2)
C19 C20 1.397(3)
C19 C24 1.407(3)
C20 C21 1.386(3)
C21 H21 0.9300
C21 C22 1.393(3)
C22 H22 0.9300
C22 C23 1.382(3)
C23 H23 0.9300
C23 C24 1.391(3)
C24 H24 0.9300
C25 C26 1.399(3)
C25 C30 1.405(3)
C26 C27 1.386(3)
C27 H27 0.9300
C27 C28 1.391(3)
C28 H28 0.9300
C28 C29 1.385(3)
C29 H29 0.9300
C29 C30 1.389(3)
C30 H30 0.9300
C31 C32 1.397(3)
C31 C36 1.406(3)
C32 C33 1.390(3)
C33 H33 0.9300
C33 C34 1.388(4)
C34 H34 0.9300
C34 C35 1.386(4)
C35 H35 0.9300
C35 C36 1.394(3)
C36 H36 0.9300

loop_
_geom_torsion_atom_site_label_1
_geom_torsion_atom_site_label_2
_geom_torsion_atom_site_label_3
_geom_torsion_atom_site_label_4
_geom_torsion
Br1 C2 C3 C4 -179.80(17)
Br2 C8 C9 C10 -179.35(17)
Br3 C14 C15 C16 -178.89(17)
Si1 C1 C2 Br1 -5.6(3)
Si1 C1 C2 C3 173.41(18)
Si1 C1 C6 C5 -174.63(18)
Si1 C7 C8 Br2 1.4(2)
Si1 C7 C8 C9 -178.86(17)
Si1 C7 C12 C11 178.45(17)
Si1 C13 C14 Br3 -3.8(3)
Si1 C13 C14 C15 175.88(17)
Si1 C13 C18 C17 -176.98(17)
F1 Si1 C1 C2 167.91(18)
F1 Si1 C1 C6 -16.80(19)
F1 Si1 C7 C8 -58.75(19)
F1 Si1 C7 C12 123.23(17)
F1 Si1 C13 C14 -47.1(2)
F1 Si1 C13 C18 129.90(16)
C1 Si1 C7 C8 57.9(2)
C1 Si1 C7 C12 -120.09(17)
C1 Si1 C13 C14 -159.39(18)
C1 Si1 C13 C18 17.6(2)
C1 C2 C3 C4 1.2(3)
C2 C1 C6 C5 1.1(3)
C2 C3 C4 C5 0.4(3)
C3 C4 C5 C6 -1.2(3)
C4 C5 C6 C1 0.4(3)
C6 C1 C2 Br1 179.09(16)
C6 C1 C2 C3 -1.9(3)
C7 Si1 C1 C2 48.4(2)
C7 Si1 C1 C6 -136.34(17)
C7 Si1 C13 C14 72.5(2)
C7 Si1 C13 C18 -110.52(17)
C7 C8 C9 C10 0.9(3)
C8 C7 C12 C11 0.3(3)
C8 C9 C10 C11 -0.4(3)
C9 C10 C11 C12 0.0(4)
C10 C11 C12 C7 0.1(3)
C12 C7 C8 Br2 179.44(15)
C12 C7 C8 C9 -0.8(3)
C13 Si1 C1 C2 -77.0(2)
C13 Si1 C1 C6 98.29(18)
C13 Si1 C7 C8 -177.80(17)
C13 Si1 C7 C12 4.2(2)
C13 C14 C15 C16 1.4(3)
C14 C13 C18 C17 0.3(3)
C14 C15 C16 C17 -0.6(3)
C15 C16 C17 C18 -0.3(4)
C16 C17 C18 C13 0.4(3)
C18 C13 C14 Br3 179.09(15)
C18 C13 C14 C15 -1.2(3)
Br4 C20 C21 C22 178.78(16)
Br5 C26 C27 C28 -179.40(17)
Br6 C32 C33 C34 177.56(17)
Si2 C19 C20 Br4 5.8(3)
Si2 C19 C20 C21 -175.31(17)
Si2 C19 C24 C23 175.98(17)
Si2 C25 C26 Br5 8.1(3)
Si2 C25 C26 C27 -171.51(17)
Si2 C25 C30 C29 171.50(18)
Si2 C31 C32 Br6 0.3(3)
Si2 C31 C32 C33 178.23(17)
Si2 C31 C36 C35 -177.95(17)
F2 Si2 C19 C20 172.86(17)
F2 Si2 C19 C24 -2.56(18)
F2 Si2 C25 C26 -50.8(2)
F2 Si2 C25 C30 136.13(17)
F2 Si2 C31 C32 -61.47(19)
F2 Si2 C31 C36 115.75(17)
C19 Si2 C25 C26 64.3(2)
C19 Si2 C25 C30 -108.75(18)
C19 Si2 C31 C32 -175.32(17)
C19 Si2 C31 C36 1.9(2)
C19 C20 C21 C22 -0.1(3)
C20 C19 C24 C23 0.1(3)
C20 C21 C22 C23 -0.4(3)
C21 C22 C23 C24 0.8(3)
C22 C23 C24 C19 -0.7(3)
C24 C19 C20 Br4 -178.62(15)
C24 C19 C20 C21 0.2(3)
C25 Si2 C19 C20 53.9(2)
C25 Si2 C19 C24 -121.54(17)
C25 Si2 C31 C32 59.9(2)
C25 Si2 C31 C36 -122.86(17)
C25 C26 C27 C28 0.2(3)
C26 C25 C30 C29 -2.2(3)
C26 C27 C28 C29 -1.8(4)
C27 C28 C29 C30 1.3(4)
C28 C29 C30 C25 0.7(4)
C30 C25 C26 Br5 -178.71(16)
C30 C25 C26 C27 1.7(3)
C31 Si2 C19 C20 -71.8(2)
C31 Si2 C19 C24 112.81(17)
C31 Si2 C25 C26 -170.02(18)
C31 Si2 C25 C30 16.9(2)
C31 C32 C33 C34 -0.4(3)
C32 C31 C36 C35 -0.6(3)
C32 C33 C34 C35 -0.4(3)
C33 C34 C35 C36 0.7(3)
C34 C35 C36 C31 -0.2(3)
C36 C31 C32 Br6 -177.02(15)
C36 C31 C32 C33 0.9(3)

loop_
_exptl_oxdiff_crystal_face_indexfrac_h
_exptl_oxdiff_crystal_face_indexfrac_k
_exptl_oxdiff_crystal_face_indexfrac_l
_exptl_oxdiff_crystal_face_x
_exptl_oxdiff_crystal_face_y
_exptl_oxdiff_crystal_face_z
0.0038 0.0022 -1.0015 -0.0001 0.0497 -0.0043
-0.0038 -0.0022 1.0015 0.0001 -0.0497 0.0043
0.9975 0.0037 0.0079 0.0816 -0.0159 0.0194
-0.9975 -0.0037 -0.0079 -0.0816 0.0159 -0.0194
0.0030 -0.9996 -0.0055 0.0056 0.0109 -0.0489
-0.0030 0.9996 0.0055 -0.0056 -0.0109 0.0489
